data_4113362
loop_
_publ_author_name
'Teruyuki Mitsumori'
'Michael Bendikov'
'Olivier Dautel'
'Fred Wudl'
'Takeshi Shioya'
'Hideki Sato'
'Yoshiharu Sato'

_publ_section_title
;
 Synthesis and Properties of Highly Fluorescent
 Indolizino[3,4,5-ab]isoindoles
;
_journal_name_full 'Journal of the American Chemical Society'
_journal_page_first 16793
_journal_page_last 16803
_journal_paper_doi 10.1021/ja049214x
_journal_volume 126
_journal_year 2004
_chemical_formula_sum 'C23 H14 N2'
_chemical_formula_weight 318.36
_chemical_name_systematic
; 
 ? 
;
_space_group_IT_number 4
_symmetry_cell_setting monoclinic
_symmetry_space_group_name_Hall 'P 2yb'
_symmetry_space_group_name_H-M 'P 1 21 1'
_atom_sites_solution_hydrogens geom
_atom_sites_solution_primary direct
_atom_sites_solution_secondary difmap
_audit_creation_method SHELXL-97
_cell_angle_alpha 90.00
_cell_angle_beta 104.044(2)
_cell_angle_gamma 90.00
_cell_formula_units_Z 2
_cell_length_a 13.1650(14)
_cell_length_b 3.9036(4)
_cell_length_c 15.4205(16)
_cell_measurement_reflns_used 2201
_cell_measurement_temperature 298(2)
_cell_measurement_theta_max 28.18
_cell_measurement_theta_min 2.33
_cell_volume 768.79(14)
_computing_cell_refinement 'Bruker SMART'
_computing_data_collection 'Bruker SMART'
_computing_data_reduction 'Bruker SAINT'
_computing_molecular_graphics 'Bruker SHELXTL'
_computing_publication_material 'Bruker SHELXTL'
_computing_structure_refinement 'SHELXL-97 (Sheldrick, 1997)'
_computing_structure_solution 'SHELXS-97 (Sheldrick, 1990)'
_diffrn_ambient_temperature 298(2)
_diffrn_measured_fraction_theta_full 0.961
_diffrn_measured_fraction_theta_max 0.961
_diffrn_measurement_device_type 'CCD area detector'
_diffrn_measurement_method 'phi and omega scans'
_diffrn_radiation_monochromator graphite
_diffrn_radiation_source 'fine-focus sealed tube'
_diffrn_radiation_type MoK\a
_diffrn_radiation_wavelength 0.71073
_diffrn_reflns_av_R_equivalents 0.0148
_diffrn_reflns_av_sigmaI/netI 0.0298
_diffrn_reflns_limit_h_max 17
_diffrn_reflns_limit_h_min -17
_diffrn_reflns_limit_k_max 5
_diffrn_reflns_limit_k_min -5
_diffrn_reflns_limit_l_max 10
_diffrn_reflns_limit_l_min -20
_diffrn_reflns_number 5040
_diffrn_reflns_theta_full 28.30
_diffrn_reflns_theta_max 28.30
_diffrn_reflns_theta_min 1.83
_diffrn_standards_decay_% 0
_exptl_absorpt_coefficient_mu 0.081
_exptl_absorpt_correction_T_max 0.9919
_exptl_absorpt_correction_T_min 0.9378
_exptl_absorpt_correction_type multi-scan
_exptl_absorpt_process_details Sadabs(Bruker)
_exptl_crystal_colour yellow
_exptl_crystal_density_diffrn 1.375
_exptl_crystal_density_meas 0
_exptl_crystal_description plate
_exptl_crystal_F_000 332
_exptl_crystal_size_max 0.80
_exptl_crystal_size_mid 0.20
_exptl_crystal_size_min 0.10
_refine_diff_density_max 0.182
_refine_diff_density_min -0.135
_refine_diff_density_rms 0.029
_refine_ls_abs_structure_details 'Flack H D (1983), Acta Cryst. A39, 876-881'
_refine_ls_abs_structure_Flack -2(3)
_refine_ls_extinction_coef 0.080(5)
_refine_ls_extinction_expression Fc^*^=kFc[1+0.001xFc^2^\l^3^/sin(2\q)]^-1/4^
_refine_ls_extinction_method SHELXL
_refine_ls_goodness_of_fit_ref 1.071
_refine_ls_hydrogen_treatment mixed
_refine_ls_matrix_type full
_refine_ls_number_parameters 227
_refine_ls_number_reflns 3489
_refine_ls_number_restraints 1
_refine_ls_restrained_S_all 1.071
_refine_ls_R_factor_all 0.0495
_refine_ls_R_factor_gt 0.0364
_refine_ls_shift/su_max 0.001
_refine_ls_shift/su_mean 0.000
_refine_ls_structure_factor_coef Fsqd
_refine_ls_weighting_details 'calc w=1/[\s^2^(Fo^2^)+(0.0439P)^2^+0.0496P] where P=(Fo^2^+2Fc^2^)/3'
_refine_ls_weighting_scheme calc
_refine_ls_wR_factor_gt 0.0850
_refine_ls_wR_factor_ref 0.0929
_reflns_number_gt 2892
_reflns_number_total 3489
_reflns_threshold_expression >2sigma(I)
_cod_data_source_file ja049214xsi20040929_123101.cif
_cod_data_source_block wd103ms
_cod_database_code 4113362

loop_
_symmetry_equiv_pos_as_xyz
'x, y, z'
'-x, y+1/2, -z'

loop_
_atom_site_label
_atom_site_type_symbol
_atom_site_fract_x
_atom_site_fract_y
_atom_site_fract_z
_atom_site_U_iso_or_equiv
_atom_site_adp_type
_atom_site_occupancy
_atom_site_symmetry_multiplicity
_atom_site_calc_flag
_atom_site_refinement_flags
N1 N 0.26203(9) 0.7188(3) 1.11567(8) 0.0407(3) Uani 1 1 d .
N2 N 0.17428(9) 0.6825(3) 0.83390(8) 0.0385(3) Uani 1 1 d .
C1 C 0.41863(11) 0.4287(4) 1.10161(10) 0.0443(4) Uani 1 1 d .
H1 H 0.4567 0.3328 1.0642 0.053 Uiso 1 1 calc R
C2 C 0.45763(12) 0.4248(4) 1.19127(11) 0.0486(4) Uani 1 1 d .
H2 H 0.5223 0.3240 1.2155 0.058 Uiso 1 1 calc R
C3 C 0.40035(12) 0.5734(4) 1.24803(10) 0.0457(4) Uani 1 1 d .
C4 C 0.43556(14) 0.5880(5) 1.34214(11) 0.0577(5) Uani 1 1 d .
H4 H 0.4999 0.4924 1.3701 0.069 Uiso 1 1 calc R
C5 C 0.37626(16) 0.7405(6) 1.39226(12) 0.0662(6) Uani 1 1 d .
H5 H 0.4004 0.7492 1.4541 0.079 Uiso 1 1 calc R
C6 C 0.27881(15) 0.8846(6) 1.35102(12) 0.0631(5) Uani 1 1 d .
H6 H 0.2389 0.9887 1.3858 0.076 Uiso 1 1 calc R
C7 C 0.24204(13) 0.8732(5) 1.26016(11) 0.0525(4) Uani 1 1 d .
H7 H 0.1771 0.9677 1.2336 0.063 Uiso 1 1 calc R
C8 C 0.30211(11) 0.7188(4) 1.20642(10) 0.0428(4) Uani 1 1 d .
C9 C 0.31891(10) 0.5805(4) 1.06471(10) 0.0375(3) Uani 1 1 d .
C10 C 0.27733(10) 0.5917(4) 0.96826(10) 0.0377(3) Uani 1 1 d .
C11 C 0.17814(10) 0.7293(4) 0.92277(9) 0.0366(3) Uani 1 1 d .
C12 C 0.08866(11) 0.8846(4) 0.93846(11) 0.0430(4) Uani 1 1 d .
H12 H 0.0839 0.9299 0.9965 0.052 Uiso 1 1 calc R
C13 C 0.00692(11) 0.9705(5) 0.86623(11) 0.0483(4) Uani 1 1 d .
H13 H -0.0529 1.0692 0.8775 0.058 Uiso 1 1 calc R
C14 C 0.01018(11) 0.9156(5) 0.77722(11) 0.0466(4) Uani 1 1 d .
H14 H -0.0460 0.9791 0.7307 0.056 Uiso 1 1 calc R
C15 C 0.09749(11) 0.7665(4) 0.75958(10) 0.0408(4) Uani 1 1 d .
C16 C 0.14074(11) 0.6580(4) 0.68593(10) 0.0415(4) Uani 1 1 d .
C17 C 0.10175(12) 0.6783(5) 0.59394(10) 0.0514(4) Uani 1 1 d .
H17 H 0.0357 0.7694 0.5699 0.062 Uiso 1 1 calc R
C18 C 0.16240(14) 0.5614(5) 0.53887(11) 0.0584(5) Uani 1 1 d .
H18 H 0.1372 0.5764 0.4772 0.070 Uiso 1 1 calc R
C19 C 0.26149(14) 0.4204(5) 0.57455(11) 0.0568(5) Uani 1 1 d .
H19 H 0.3009 0.3416 0.5361 0.068 Uiso 1 1 calc R
C20 C 0.30148(12) 0.3961(4) 0.66521(10) 0.0484(4) Uani 1 1 d .
H20 H 0.3674 0.3017 0.6882 0.058 Uiso 1 1 calc R
C21 C 0.24200(11) 0.5149(4) 0.72227(10) 0.0410(4) Uani 1 1 d .
C22 C 0.26173(10) 0.5311(4) 0.81809(10) 0.0401(3) Uani 1 1 d .
C23 C 0.32671(10) 0.4715(4) 0.90232(10) 0.0408(4) Uani 1 1 d .
H23 H 0.3923 0.3687 0.9135 0.049 Uiso 1 1 calc R

loop_
_atom_site_aniso_label
_atom_site_aniso_U_11
_atom_site_aniso_U_22
_atom_site_aniso_U_33
_atom_site_aniso_U_23
_atom_site_aniso_U_13
_atom_site_aniso_U_12
N1 0.0354(6) 0.0426(7) 0.0445(7) -0.0037(6) 0.0107(5) -0.0047(6)
N2 0.0297(5) 0.0430(8) 0.0432(7) 0.0011(6) 0.0094(5) 0.0019(5)
C1 0.0375(7) 0.0446(9) 0.0508(9) 0.0019(8) 0.0109(6) -0.0006(7)
C2 0.0379(7) 0.0497(10) 0.0552(10) 0.0079(9) 0.0055(7) -0.0008(8)
C3 0.0424(8) 0.0477(9) 0.0458(9) 0.0051(8) 0.0086(7) -0.0126(7)
C4 0.0558(10) 0.0692(13) 0.0451(9) 0.0091(9) 0.0061(8) -0.0197(9)
C5 0.0742(13) 0.0807(14) 0.0437(9) -0.0020(10) 0.0144(9) -0.0304(12)
C6 0.0683(11) 0.0721(13) 0.0550(11) -0.0171(10) 0.0267(9) -0.0247(11)
C7 0.0492(9) 0.0560(11) 0.0563(10) -0.0109(9) 0.0203(8) -0.0115(8)
C8 0.0399(8) 0.0424(9) 0.0472(9) -0.0013(8) 0.0127(6) -0.0119(7)
C9 0.0345(7) 0.0346(8) 0.0438(8) -0.0004(7) 0.0105(6) -0.0048(6)
C10 0.0328(7) 0.0374(8) 0.0433(8) 0.0002(7) 0.0102(6) -0.0020(6)
C11 0.0337(7) 0.0369(8) 0.0407(8) 0.0004(7) 0.0118(6) -0.0021(6)
C12 0.0381(7) 0.0448(9) 0.0488(9) -0.0004(8) 0.0160(6) 0.0023(7)
C13 0.0359(7) 0.0521(10) 0.0590(10) 0.0035(8) 0.0157(7) 0.0092(7)
C14 0.0335(7) 0.0531(10) 0.0519(9) 0.0045(8) 0.0076(6) 0.0050(7)
C15 0.0357(7) 0.0414(9) 0.0445(8) 0.0037(7) 0.0080(6) -0.0011(6)
C16 0.0360(7) 0.0425(9) 0.0462(8) 0.0010(7) 0.0103(6) -0.0045(7)
C17 0.0445(8) 0.0601(12) 0.0477(9) 0.0036(9) 0.0078(7) -0.0047(8)
C18 0.0601(10) 0.0726(13) 0.0412(9) -0.0023(9) 0.0100(8) -0.0137(10)
C19 0.0559(9) 0.0667(12) 0.0528(10) -0.0127(10) 0.0226(8) -0.0109(9)
C20 0.0441(8) 0.0539(11) 0.0497(9) -0.0084(9) 0.0161(7) -0.0039(8)
C21 0.0372(7) 0.0420(9) 0.0451(8) -0.0029(7) 0.0122(6) -0.0041(6)
C22 0.0316(7) 0.0435(9) 0.0470(8) -0.0032(7) 0.0127(6) 0.0027(6)
C23 0.0315(7) 0.0426(9) 0.0483(8) -0.0014(7) 0.0095(6) 0.0012(6)

loop_
_atom_type_symbol
_atom_type_description
_atom_type_scat_dispersion_real
_atom_type_scat_dispersion_imag
_atom_type_scat_source
C C 0.0033 0.0016 'International Tables Vol C Tables 4.2.6.8 and 6.1.1.4'
H H 0.0000 0.0000 'International Tables Vol C Tables 4.2.6.8 and 6.1.1.4'
N N 0.0061 0.0033 'International Tables Vol C Tables 4.2.6.8 and 6.1.1.4'

loop_
_geom_angle_atom_site_label_1
_geom_angle_atom_site_label_2
_geom_angle_atom_site_label_3
_geom_angle
C9 N1 C8 118.21(13)
C22 N2 C11 114.02(12)
C22 N2 C15 115.85(12)
C11 N2 C15 130.13(12)
C2 C1 C9 119.76(14)
C2 C1 H1 120.1
C9 C1 H1 120.1
C1 C2 C3 120.11(15)
C1 C2 H2 119.9
C3 C2 H2 119.9
C2 C3 C4 124.18(16)
C2 C3 C8 116.78(14)
C4 C3 C8 119.03(16)
C5 C4 C3 120.66(18)
C5 C4 H4 119.7
C3 C4 H4 119.7
C4 C5 C6 120.33(17)
C4 C5 H5 119.8
C6 C5 H5 119.8
C7 C6 C5 120.55(17)
C7 C6 H6 119.7
C5 C6 H6 119.7
C6 C7 C8 120.38(17)
C6 C7 H7 119.8
C8 C7 H7 119.8
N1 C8 C7 117.87(14)
N1 C8 C3 123.09(14)
C7 C8 C3 119.04(14)
N1 C9 C1 122.03(13)
N1 C9 C10 117.86(12)
C1 C9 C10 120.10(13)
C23 C10 C11 107.26(12)
C23 C10 C9 126.91(13)
C11 C10 C9 125.83(13)
N2 C11 C12 113.74(13)
N2 C11 C10 104.39(12)
C12 C11 C10 141.87(14)
C13 C12 C11 119.18(14)
C13 C12 H12 120.4
C11 C12 H12 120.4
C12 C13 C14 123.17(14)
C12 C13 H13 118.4
C14 C13 H13 118.4
C15 C14 C13 119.04(15)
C15 C14 H14 120.5
C13 C14 H14 120.5
N2 C15 C14 114.73(14)
N2 C15 C16 103.57(12)
C14 C15 C16 141.70(15)
C17 C16 C21 120.09(14)
C17 C16 C15 131.65(14)
C21 C16 C15 108.25(13)
C18 C17 C16 119.03(15)
C18 C17 H17 120.5
C16 C17 H17 120.5
C17 C18 C19 120.83(16)
C17 C18 H18 119.6
C19 C18 H18 119.6
C20 C19 C18 121.20(16)
C20 C19 H19 119.4
C18 C19 H19 119.4
C19 C20 C21 119.05(16)
C19 C20 H20 120.5
C21 C20 H20 120.5
C20 C21 C16 119.80(14)
C20 C21 C22 132.47(14)
C16 C21 C22 107.73(12)
N2 C22 C23 105.04(12)
N2 C22 C21 104.61(12)
C23 C22 C21 150.35(14)
C22 C23 C10 109.29(13)
C22 C23 H23 125.4
C10 C23 H23 125.4

loop_
_geom_bond_atom_site_label_1
_geom_bond_atom_site_label_2
_geom_bond_distance
N1 C9 1.3248(18)
N1 C8 1.3705(19)
N2 C22 1.3677(17)
N2 C11 1.3711(18)
N2 C15 1.3713(18)
C1 C2 1.353(2)
C1 C9 1.427(2)
C1 H1 0.9300
C2 C3 1.411(2)
C2 H2 0.9300
C3 C4 1.413(2)
C3 C8 1.415(2)
C4 C5 1.362(3)
C4 H4 0.9300
C5 C6 1.404(3)
C5 H5 0.9300
C6 C7 1.368(2)
C6 H6 0.9300
C7 C8 1.412(2)
C7 H7 0.9300
C9 C10 1.4555(19)
C10 C23 1.413(2)
C10 C11 1.4287(19)
C11 C12 1.397(2)
C12 C13 1.389(2)
C12 H12 0.9300
C13 C14 1.400(2)
C13 H13 0.9300
C14 C15 1.373(2)
C14 H14 0.9300
C15 C16 1.452(2)
C16 C17 1.389(2)
C16 C21 1.429(2)
C17 C18 1.377(2)
C17 H17 0.9300
C18 C19 1.400(3)
C18 H18 0.9300
C19 C20 1.372(2)
C19 H19 0.9300
C20 C21 1.392(2)
C20 H20 0.9300
C21 C22 1.438(2)
C22 C23 1.391(2)
C23 H23 0.9300

loop_
_geom_torsion_atom_site_label_1
_geom_torsion_atom_site_label_2
_geom_torsion_atom_site_label_3
_geom_torsion_atom_site_label_4
_geom_torsion
C9 C1 C2 C3 -0.6(2)
C1 C2 C3 C4 -178.63(16)
C1 C2 C3 C8 0.6(2)
C2 C3 C4 C5 179.02(18)
C8 C3 C4 C5 -0.2(3)
C3 C4 C5 C6 0.3(3)
C4 C5 C6 C7 0.1(3)
C5 C6 C7 C8 -0.6(3)
C9 N1 C8 C7 178.66(15)
C9 N1 C8 C3 -1.1(2)
C6 C7 C8 N1 -179.14(15)
C6 C7 C8 C3 0.6(3)
C2 C3 C8 N1 0.2(2)
C4 C3 C8 N1 179.52(15)
C2 C3 C8 C7 -179.50(15)
C4 C3 C8 C7 -0.2(2)
C8 N1 C9 C1 1.1(2)
C8 N1 C9 C10 -177.99(14)
C2 C1 C9 N1 -0.2(2)
C2 C1 C9 C10 178.79(15)
N1 C9 C10 C23 177.50(15)
C1 C9 C10 C23 -1.6(2)
N1 C9 C10 C11 -2.3(2)
C1 C9 C10 C11 178.68(15)
C22 N2 C11 C12 179.91(14)
C15 N2 C11 C12 0.6(2)
C22 N2 C11 C10 -0.54(17)
C15 N2 C11 C10 -179.83(15)
C23 C10 C11 N2 0.19(18)
C9 C10 C11 N2 179.99(14)
C23 C10 C11 C12 179.5(2)
C9 C10 C11 C12 -0.7(3)
N2 C11 C12 C13 0.7(2)
C10 C11 C12 C13 -178.6(2)
C11 C12 C13 C14 -1.4(3)
C12 C13 C14 C15 0.7(3)
C22 N2 C15 C14 179.49(14)
C11 N2 C15 C14 -1.2(2)
C22 N2 C15 C16 -0.43(17)
C11 N2 C15 C16 178.86(14)
C13 C14 C15 N2 0.5(2)
C13 C14 C15 C16 -179.64(19)
N2 C15 C16 C17 -178.75(17)
C14 C15 C16 C17 1.4(4)
N2 C15 C16 C21 -0.04(17)
C14 C15 C16 C21 -179.9(2)
C21 C16 C17 C18 -0.5(3)
C15 C16 C17 C18 178.05(17)
C16 C17 C18 C19 0.7(3)
C17 C18 C19 C20 -0.4(3)
C18 C19 C20 C21 -0.1(3)
C19 C20 C21 C16 0.2(2)
C19 C20 C21 C22 -178.83(18)
C17 C16 C21 C20 0.1(2)
C15 C16 C21 C20 -178.83(14)
C17 C16 C21 C22 179.34(15)
C15 C16 C21 C22 0.45(18)
C11 N2 C22 C23 0.66(17)
C15 N2 C22 C23 -179.94(14)
C11 N2 C22 C21 -178.70(14)
C15 N2 C22 C21 0.70(18)
C20 C21 C22 N2 178.48(17)
C16 C21 C22 N2 -0.67(17)
C20 C21 C22 C23 -0.3(4)
C16 C21 C22 C23 -179.4(3)
N2 C22 C23 C10 -0.50(18)
C21 C22 C23 C10 178.2(3)
C11 C10 C23 C22 0.2(2)
C9 C10 C23 C22 -179.60(14)

loop_
_cod_related_entry_id
_cod_related_entry_database
_cod_related_entry_code
1 ChemSpider 25939956
